data_7217239
loop_
_publ_author_name
'Khullar, Sadhika'
'Mandal, Sanjay'

_publ_section_title
;
 Non-hydrothermal synthesis, structural characterization and
 thermochemistry of water soluble and neutral coordination polymers of
 Zn(II) and Cd(II): precursors for the submicron-sized crystalline ZnO/CdO
;
_journal_name_full 'RSC Advances'
_journal_paper_doi 10.1039/C4RA03928A
_journal_year 2014
_chemical_formula_moiety 'C34 H30 N6 O8 Zn2'
_chemical_formula_sum 'C34 H30 N6 O8 Zn2'
_chemical_formula_weight 781.38
_chemical_name_common '[Zn2(bpma)2(adc)2]n'
_space_group_crystal_system monoclinic
_space_group_IT_number 14
_space_group_name_Hall '-P 2yn'
_space_group_name_H-M_alt 'P 1 21/n 1'
_symmetry_space_group_name_Hall '-P 2yn'
_symmetry_space_group_name_H-M 'P 1 21/n 1'
_atom_sites_solution_hydrogens geom
_atom_sites_solution_primary direct
_atom_sites_solution_secondary difmap
_cell_angle_alpha 90
_cell_angle_beta 99.284(5)
_cell_angle_gamma 90
_cell_formula_units_Z 2
_cell_length_a 8.7929(7)
_cell_length_b 13.7425(11)
_cell_length_c 14.3194(11)
_cell_measurement_reflns_used 1233
_cell_measurement_temperature 296.(2)
_cell_measurement_theta_max 18.1347
_cell_measurement_theta_min 2.5485
_cell_volume 1707.6(2)
_computing_cell_refinement 'SAINT V7.68A (Bruker AXS, 2009)'
_computing_data_collection 'APEX2 (Bruker)'
_computing_data_reduction 'SAINT V7.68A (Bruker AXS, 2009)'
_computing_molecular_graphics 'SHELXTL (Bruker AXS)'
_computing_publication_material 'SHELXTL (Bruker AXS)'
_computing_structure_refinement 'SHELXL-97 (Sheldrick, 2008)'
_computing_structure_solution 'SHELXS-97 (Sheldrick, 2008)'
_diffrn_ambient_temperature 296.(2)
_diffrn_detector_area_resol_mean 8.3333
_diffrn_measured_fraction_theta_full 0.991
_diffrn_measured_fraction_theta_max 0.991
_diffrn_measurement_device_type 'Bruker kappa ApexII'
_diffrn_measurement_method 'phi and omega scans'
_diffrn_radiation_monochromator graphite
_diffrn_radiation_type 'Mo K\a'
_diffrn_radiation_wavelength 0.71073
_diffrn_reflns_av_R_equivalents 0.0811
_diffrn_reflns_av_sigmaI/netI 0.1055
_diffrn_reflns_limit_h_max 7
_diffrn_reflns_limit_h_min -10
_diffrn_reflns_limit_k_max 16
_diffrn_reflns_limit_k_min -16
_diffrn_reflns_limit_l_max 17
_diffrn_reflns_limit_l_min -16
_diffrn_reflns_number 9982
_diffrn_reflns_theta_full 25.07
_diffrn_reflns_theta_max 25.07
_diffrn_reflns_theta_min 2.07
_diffrn_source 'sealed tube'
_diffrn_source_type 'fine focus'
_exptl_absorpt_coefficient_mu 1.465
_exptl_absorpt_correction_T_max 0.7452
_exptl_absorpt_correction_T_min 0.5759
_exptl_absorpt_correction_type multi-scan
_exptl_absorpt_process_details 'SADABS V2008/1 (Bruker AXS)'
_exptl_crystal_colour colourless
_exptl_crystal_density_diffrn 1.520
_exptl_crystal_density_method 'not measured'
_exptl_crystal_description 'rod shaped'
_exptl_crystal_F_000 800
_exptl_crystal_size_max 0.300
_exptl_crystal_size_mid 0.250
_exptl_crystal_size_min 0.250
_refine_diff_density_max 0.690
_refine_diff_density_min -0.483
_refine_ls_extinction_coef 0.0027(8)
_refine_ls_extinction_method SHELXL
_refine_ls_goodness_of_fit_ref 0.960
_refine_ls_hydrogen_treatment undef
_refine_ls_matrix_type full
_refine_ls_number_parameters 228
_refine_ls_number_reflns 3013
_refine_ls_number_restraints 0
_refine_ls_restrained_S_all 0.960
_refine_ls_R_factor_all 0.1323
_refine_ls_R_factor_gt 0.0548
_refine_ls_shift/su_max 0.001
_refine_ls_shift/su_mean 0.000
_refine_ls_structure_factor_coef Fsqd
_refine_ls_weighting_details 'calc w=1/[\s^2^(Fo^2^)+(0.0605P)^2^+0.0000P] where P=(Fo^2^+2Fc^2^)/3'
_refine_ls_weighting_scheme calc
_refine_ls_wR_factor_gt 0.1115
_refine_ls_wR_factor_ref 0.1409
_reflns_number_gt 1551
_reflns_number_total 3013
_reflns_threshold_expression >2sigma(I)
_cod_data_source_file c4ra03928a2.cif
_cod_data_source_block 1
_cod_database_code 7217239

loop_
_space_group_symop_operation_xyz
'x, y, z'
'-x+1/2, y+1/2, -z+1/2'
'-x, -y, -z'
'x-1/2, -y-1/2, z-1/2'

loop_
_atom_site_type_symbol
_atom_site_label
_atom_site_fract_x
_atom_site_fract_y
_atom_site_fract_z
_atom_site_U_iso_or_equiv
_atom_site_adp_type
_atom_site_calc_flag
_atom_site_refinement_flags
_atom_site_occupancy
Zn Zn1 0.81245(7) 0.25304(5) 0.66578(4) 0.0402(3) Uani d . 1
N N1 0.6218(6) 0.1768(4) 0.7039(4) 0.0510(14) Uani d . 1
N N2 0.8541(6) 0.2616(4) 0.8217(3) 0.0550(15) Uani d . 1
N N3 1.0372(5) 0.3092(4) 0.6954(4) 0.0445(13) Uani d . 1
O O1 0.9586(5) 0.0797(3) 0.6797(3) 0.0698(14) Uani d . 1
O O2 0.8453(5) 0.1658(3) 0.5579(3) 0.0532(12) Uani d . 1
O O3 0.6724(5) 0.3592(4) 0.6144(3) 0.0679(14) Uani d . 1
O O4 0.7927(7) 0.4118(5) 0.5048(5) 0.127(3) Uani d . 1
C C1 0.5527(6) 0.4749(4) 0.5142(4) 0.0481(16) Uani d . 1
C C2 0.6873(7) 0.4105(5) 0.5508(5) 0.0455(16) Uani d . 1
C C3 0.9775(7) 0.0268(5) 0.5268(4) 0.0500(17) Uani d . 1
C C4 0.9245(7) 0.0939(5) 0.5939(5) 0.0484(16) Uani d . 1
C C5 1.1126(8) 0.3474(5) 0.6310(5) 0.0601(19) Uani d . 1
H H1 1.0625 0.3516 0.5687 0.072 Uiso calc R 1
C C6 1.2624(8) 0.3813(5) 0.6524(6) 0.071(2) Uani d . 1
H H2 1.3136 0.4059 0.6056 0.086 Uiso calc R 1
C C7 1.3324(9) 0.3772(6) 0.7446(7) 0.076(2) Uani d . 1
H H3 1.4323 0.4004 0.762 0.092 Uiso calc R 1
C C8 1.2547(8) 0.3388(6) 0.8104(6) 0.070(2) Uani d . 1
H H4 1.3012 0.3367 0.8735 0.084 Uiso calc R 1
C C9 1.1079(7) 0.3028(5) 0.7848(5) 0.0491(17) Uani d . 1
C C10 1.0218(7) 0.2527(6) 0.8515(4) 0.0652(19) Uani d . 1
H H5 1.05 0.1844 0.855 0.078 Uiso calc R 1
H H6 1.0502 0.2805 0.9141 0.078 Uiso calc R 1
C C11 0.7995(9) 0.3569(6) 0.8480(5) 0.088(3) Uani d . 1
H H8 0.8129 0.362 0.9157 0.132 Uiso calc R 1
H H9 0.6923 0.3639 0.8222 0.132 Uiso calc R 1
H H7 0.8575 0.4072 0.8232 0.132 Uiso calc R 1
C C12 0.7691(9) 0.1803(7) 0.8566(5) 0.095(3) Uani d . 1
H H11 0.75 0.1953 0.9199 0.113 Uiso calc R 1
H H10 0.8321 0.122 0.8604 0.113 Uiso calc R 1
C C13 0.6195(8) 0.1611(5) 0.7942(5) 0.0611(19) Uani d . 1
C C14 0.4912(11) 0.1214(6) 0.8252(7) 0.084(3) Uani d . 1
H H12 0.4925 0.1094 0.8892 0.101 Uiso calc R 1
C C15 0.3663(11) 0.1007(6) 0.7624(8) 0.087(3) Uani d . 1
H H13 0.2794 0.0755 0.7831 0.104 Uiso calc R 1
C C16 0.3646(9) 0.1159(6) 0.6695(7) 0.085(3) Uani d . 1
H H14 0.2786 0.1007 0.6251 0.102 Uiso calc R 1
C C17 0.4953(9) 0.1547(6) 0.6430(5) 0.079(2) Uani d . 1
H H15 0.4954 0.1663 0.579 0.094 Uiso calc R 1

loop_
_atom_site_aniso_label
_atom_site_aniso_U_11
_atom_site_aniso_U_22
_atom_site_aniso_U_33
_atom_site_aniso_U_12
_atom_site_aniso_U_13
_atom_site_aniso_U_23
Zn1 0.0367(4) 0.0423(4) 0.0405(4) 0.0108(4) 0.0025(3) 0.0021(4)
N1 0.048(3) 0.050(4) 0.057(4) 0.004(3) 0.010(3) 0.003(3)
N2 0.047(3) 0.073(4) 0.045(3) 0.012(3) 0.009(2) 0.008(3)
N3 0.042(3) 0.044(3) 0.048(3) 0.005(3) 0.008(3) -0.003(3)
O1 0.083(4) 0.069(3) 0.056(3) 0.030(3) 0.009(3) 0.001(3)
O2 0.052(3) 0.051(3) 0.055(3) 0.013(2) 0.006(2) -0.009(2)
O3 0.050(3) 0.075(4) 0.079(3) 0.024(3) 0.007(2) 0.027(3)
O4 0.075(4) 0.165(7) 0.147(5) 0.061(4) 0.038(4) 0.085(5)
C1 0.044(4) 0.041(4) 0.055(4) -0.001(3) -0.006(3) 0.007(3)
C2 0.032(4) 0.043(4) 0.067(5) 0.009(3) 0.022(3) 0.011(3)
C3 0.050(4) 0.050(5) 0.050(4) 0.003(3) 0.007(3) -0.009(3)
C4 0.041(4) 0.043(4) 0.062(5) 0.001(3) 0.011(3) -0.011(4)
C5 0.056(5) 0.057(5) 0.066(5) -0.001(4) 0.006(4) 0.006(4)
C6 0.050(5) 0.063(5) 0.102(6) -0.011(4) 0.015(4) 0.004(4)
C7 0.044(5) 0.049(5) 0.129(8) -0.002(4) -0.006(5) -0.010(5)
C8 0.054(5) 0.064(5) 0.082(6) 0.013(4) -0.017(4) -0.016(4)
C9 0.038(4) 0.049(4) 0.056(4) 0.009(3) -0.004(3) -0.009(3)
C10 0.060(4) 0.088(5) 0.042(4) 0.024(5) -0.006(3) 0.003(4)
C11 0.075(6) 0.122(8) 0.066(5) 0.041(5) 0.010(4) -0.031(5)
C12 0.081(6) 0.136(9) 0.068(5) 0.013(6) 0.014(5) 0.045(5)
C13 0.052(5) 0.068(5) 0.066(5) 0.011(4) 0.018(4) 0.020(4)
C14 0.088(7) 0.080(6) 0.093(6) 0.000(5) 0.040(6) 0.023(5)
C15 0.079(7) 0.057(6) 0.135(9) -0.010(5) 0.048(7) 0.006(6)
C16 0.064(6) 0.081(7) 0.112(8) -0.019(5) 0.019(5) -0.010(5)
C17 0.075(6) 0.087(7) 0.075(5) -0.022(5) 0.015(5) 0.004(5)

loop_
_atom_type_symbol
_atom_type_description
_atom_type_scat_dispersion_real
_atom_type_scat_dispersion_imag
_atom_type_scat_source
C C 0.0033 0.0016 'International Tables Vol C Tables 4.2.6.8 and 6.1.1.4'
H H 0.0000 0.0000 'International Tables Vol C Tables 4.2.6.8 and 6.1.1.4'
N N 0.0061 0.0033 'International Tables Vol C Tables 4.2.6.8 and 6.1.1.4'
O O 0.0106 0.0060 'International Tables Vol C Tables 4.2.6.8 and 6.1.1.4'
Zn Zn 0.2839 1.4301 'International Tables Vol C Tables 4.2.6.8 and 6.1.1.4'

loop_
_geom_angle_atom_site_label_1
_geom_angle_atom_site_label_2
_geom_angle_atom_site_label_3
_geom_angle_site_symmetry_1
_geom_angle
O3 Zn1 O2 . 108.22(18)
O3 Zn1 N3 . 108.3(2)
O2 Zn1 N3 . 97.30(18)
O3 Zn1 N1 . 89.4(2)
O2 Zn1 N1 . 96.91(19)
N3 Zn1 N1 . 152.4(2)
O3 Zn1 N2 . 109.2(2)
O2 Zn1 N2 . 141.9(2)
N3 Zn1 N2 . 77.22(19)
N1 Zn1 N2 . 77.0(2)
C13 N1 C17 . 117.6(6)
C13 N1 Zn1 . 118.2(5)
C17 N1 Zn1 . 123.7(5)
C11 N2 C10 . 110.8(6)
C11 N2 C12 . 112.6(6)
C10 N2 C12 . 112.1(6)
C11 N2 Zn1 . 107.5(4)
C10 N2 Zn1 . 106.5(3)
C12 N2 Zn1 . 107.0(4)
C5 N3 C9 . 119.1(6)
C5 N3 Zn1 . 124.3(4)
C9 N3 Zn1 . 116.6(4)
C4 O2 Zn1 . 106.8(4)
C2 O3 Zn1 . 126.2(4)
C1 C1 C2 3_666 179.8(10)
O3 C2 O4 . 128.0(6)
O3 C2 C1 . 116.3(6)
O4 C2 C1 . 115.3(6)
C3 C3 C4 3_756 179.0(10)
O1 C4 O2 . 123.9(6)
O1 C4 C3 . 120.2(6)
O2 C4 C3 . 115.9(6)
N3 C5 C6 . 122.8(6)
N3 C5 H1 . 118.6
C6 C5 H1 . 118.6
C7 C6 C5 . 117.8(7)
C7 C6 H2 . 121.1
C5 C6 H2 . 121.1
C8 C7 C6 . 119.3(7)
C8 C7 H3 . 120.4
C6 C7 H3 . 120.4
C7 C8 C9 . 120.6(7)
C7 C8 H4 . 119.7
C9 C8 H4 . 119.7
N3 C9 C8 . 120.3(7)
N3 C9 C10 . 116.3(5)
C8 C9 C10 . 123.4(6)
N2 C10 C9 . 111.5(5)
N2 C10 H5 . 109.3
C9 C10 H5 . 109.3
N2 C10 H6 . 109.3
C9 C10 H6 . 109.3
H5 C10 H6 . 108.0
N2 C11 H8 . 109.5
N2 C11 H9 . 109.5
H8 C11 H9 . 109.5
N2 C11 H7 . 109.5
H8 C11 H7 . 109.5
H9 C11 H7 . 109.5
N2 C12 C13 . 112.1(6)
N2 C12 H11 . 109.2
C13 C12 H11 . 109.2
N2 C12 H10 . 109.2
C13 C12 H10 . 109.2
H11 C12 H10 . 107.9
N1 C13 C14 . 121.4(7)
N1 C13 C12 . 114.1(6)
C14 C13 C12 . 124.2(7)
C15 C14 C13 . 119.4(8)
C15 C14 H12 . 120.3
C13 C14 H12 . 120.3
C14 C15 C16 . 120.7(9)
C14 C15 H13 . 119.6
C16 C15 H13 . 119.6
C15 C16 C17 . 117.2(8)
C15 C16 H14 . 121.4
C17 C16 H14 . 121.4
N1 C17 C16 . 123.6(7)
N1 C17 H15 . 118.2
C16 C17 H15 . 118.2

loop_
_geom_bond_atom_site_label_1
_geom_bond_atom_site_label_2
_geom_bond_site_symmetry_2
_geom_bond_distance
Zn1 O3 . 1.973(4)
Zn1 O2 . 2.012(4)
Zn1 N3 . 2.100(5)
Zn1 N1 . 2.122(5)
Zn1 N2 . 2.206(5)
N1 C13 . 1.314(7)
N1 C17 . 1.333(8)
N2 C11 . 1.465(8)
N2 C10 . 1.473(7)
N2 C12 . 1.476(9)
N3 C5 . 1.328(7)
N3 C9 . 1.332(7)
O1 C4 . 1.232(7)
O2 C4 . 1.270(7)
O3 C2 . 1.176(7)
O4 C2 . 1.221(7)
C1 C1 3_666 1.174(11)
C1 C2 . 1.502(8)
C3 C3 3_756 1.176(11)
C3 C4 . 1.461(8)
C5 C6 . 1.384(9)
C5 H1 . 0.93
C6 C7 . 1.364(10)
C6 H2 . 0.93
C7 C8 . 1.358(9)
C7 H3 . 0.93
C8 C9 . 1.376(9)
C8 H4 . 0.93
C9 C10 . 1.481(9)
C10 H5 . 0.97
C10 H6 . 0.97
C11 H8 . 0.96
C11 H9 . 0.96
C11 H7 . 0.96
C12 C13 . 1.490(10)
C12 H11 . 0.97
C12 H10 . 0.97
C13 C14 . 1.389(9)
C14 C15 . 1.333(11)
C14 H12 . 0.93
C15 C16 . 1.344(10)
C15 H13 . 0.93
C16 C17 . 1.375(9)
C16 H14 . 0.93
C17 H15 . 0.93
